data_7059677
loop_
_publ_author_name
'Yuan, Jing-Mei'
'Chen, Nan-Ying'
'Liao, Hao-Ran'
'Zhang, Guo-Hai'
'Li, Xiao-Juan'
'Gu, Zi-Yu'
'Pan, Cheng-Xue'
'Mo, Dong-Liang'
'Su, Gui-Fa'

_publ_section_title
;
 3-(Benzo[d]thiazol-2-yl)-4-aminoquinoline derivatives as novel scaffold
 topoisomerase I inhibitor via DNA intercalation: design, synthesis, and
 antitumor activities
;
_journal_issue 26
_journal_name_full 'New Journal of Chemistry'
_journal_page_first 11203
_journal_page_last 11214
_journal_paper_doi 10.1039/C9NJ05846J
_journal_volume 44
_journal_year 2020
_chemical_formula_sum 'C20 H19 Cl N4 S'
_chemical_formula_weight 382.90
_space_group_crystal_system monoclinic
_space_group_IT_number 14
_space_group_name_Hall '-P 2yn'
_space_group_name_H-M_alt 'P 1 21/n 1'
_atom_sites_solution_hydrogens mixed
_audit_creation_method SHELXL-2017/1
_audit_update_record
;
2019-09-04 deposited with the CCDC.	2020-06-01 downloaded from the CCDC.
;
_cell_angle_alpha 90
_cell_angle_beta 104.275(5)
_cell_angle_gamma 90
_cell_formula_units_Z 4
_cell_length_a 13.793(5)
_cell_length_b 8.597(3)
_cell_length_c 16.140(5)
_cell_measurement_reflns_used 3458
_cell_measurement_temperature 296(2)
_cell_measurement_theta_max 23.49
_cell_measurement_theta_min 2.23
_cell_volume 1854.8(11)
_computing_structure_refinement 'SHELXL-2017/1 (Sheldrick, 2017)'
_computing_structure_solution 'SHELXT 2014/5 (Sheldrick, 2014)'
_diffrn_ambient_temperature 296(2)
_diffrn_measured_fraction_theta_full 0.999
_diffrn_measured_fraction_theta_max 0.994
_diffrn_measurement_device_type 'Bruker APEX-II CCD'
_diffrn_measurement_method '\f and \w scans'
_diffrn_radiation_type MoK\a
_diffrn_radiation_wavelength 0.71073
_diffrn_reflns_av_R_equivalents 0.0572
_diffrn_reflns_av_unetI/netI 0.0413
_diffrn_reflns_Laue_measured_fraction_full 0.999
_diffrn_reflns_Laue_measured_fraction_max 0.994
_diffrn_reflns_limit_h_max 17
_diffrn_reflns_limit_h_min -17
_diffrn_reflns_limit_k_max 10
_diffrn_reflns_limit_k_min -10
_diffrn_reflns_limit_l_max 20
_diffrn_reflns_limit_l_min -20
_diffrn_reflns_number 20869
_diffrn_reflns_point_group_measured_fraction_full 0.999
_diffrn_reflns_point_group_measured_fraction_max 0.994
_diffrn_reflns_theta_full 25.242
_diffrn_reflns_theta_max 26.522
_diffrn_reflns_theta_min 1.743
_exptl_absorpt_coefficient_mu 0.330
_exptl_crystal_density_diffrn 1.371
_exptl_crystal_description block
_exptl_crystal_F_000 800
_exptl_crystal_size_max 0.440
_exptl_crystal_size_mid 0.200
_exptl_crystal_size_min 0.150
_refine_diff_density_max 0.932
_refine_diff_density_min -1.309
_refine_diff_density_rms 0.100
_refine_ls_extinction_method none
_refine_ls_goodness_of_fit_ref 1.043
_refine_ls_hydrogen_treatment mixed
_refine_ls_matrix_type full
_refine_ls_number_parameters 241
_refine_ls_number_reflns 3834
_refine_ls_number_restraints 171
_refine_ls_restrained_S_all 1.113
_refine_ls_R_factor_all 0.1253
_refine_ls_R_factor_gt 0.0909
_refine_ls_shift/su_max 0.000
_refine_ls_shift/su_mean 0.000
_refine_ls_structure_factor_coef Fsqd
_refine_ls_weighting_details 'w=1/[\s^2^(Fo^2^)+(0.1588P)^2^+3.9202P] where P=(Fo^2^+2Fc^2^)/3'
_refine_ls_weighting_scheme calc
_refine_ls_wR_factor_gt 0.2577
_refine_ls_wR_factor_ref 0.2914
_reflns_Friedel_coverage 0.000
_reflns_number_gt 2593
_reflns_number_total 3834
_reflns_threshold_expression 'I > 2\s(I)'
_cod_data_source_file c9nj05846j2.cif
_cod_data_source_block LHR086
_cod_depositor_comments
;Adding full bibliography for 7059677.cif.

 Adding full bibliography for 7059677.cif.
;
_cod_original_cell_volume 1854.7(11)
_cod_original_sg_symbol_H-M 'P 21/n'
_cod_database_code 7059677
_shelx_shelxl_version_number 2017/1
_shelx_space_group_comment
;
The symmetry employed for this shelxl refinement is uniquely defined
by the following loop, which should always be used as a source of
symmetry information in preference to the above space-group names.
They are only intended as comments.
;
_shelx_estimated_absorpt_t_min 0.868
_shelx_estimated_absorpt_t_max 0.952

loop_
_space_group_symop_operation_xyz
'x, y, z'
'-x+1/2, y+1/2, -z+1/2'
'-x, -y, -z'
'x-1/2, -y-1/2, z-1/2'

loop_
_atom_site_label
_atom_site_type_symbol
_atom_site_fract_x
_atom_site_fract_y
_atom_site_fract_z
_atom_site_U_iso_or_equiv
_atom_site_adp_type
_atom_site_occupancy
_atom_site_site_symmetry_order
_atom_site_calc_flag
_atom_site_refinement_flags_posn
_atom_site_refinement_flags_adp
_atom_site_refinement_flags_occupancy
_atom_site_disorder_assembly
_atom_site_disorder_group
S1 S 0.74885(10) 0.38410(17) 0.66119(7) 0.0506(4) Uani 1 1 d . . . . .
Cl1 Cl 0.13461(11) -0.1070(2) 0.49228(11) 0.0717(5) Uani 1 1 d . . . . .
N4 N 0.6853(3) 0.4393(5) 0.4993(2) 0.0437(6) Uani 1 1 d . U . . .
N2 N 0.5166(3) 0.3180(5) 0.4020(3) 0.0469(6) Uani 1 1 d D U . . .
N3 N 0.4757(3) 0.1124(5) 0.6280(3) 0.0448(6) Uani 1 1 d . U . . .
N1 N 0.6140(4) 0.4137(6) 0.2773(3) 0.0599(7) Uani 1 1 d . U . . .
C5 C 0.4976(3) 0.2592(6) 0.4735(3) 0.0430(5) Uani 1 1 d . U . . .
C13 C 0.5684(3) 0.2777(6) 0.5523(3) 0.0425(5) Uani 1 1 d . U . . .
C6 C 0.4075(3) 0.1737(6) 0.4757(3) 0.0431(6) Uani 1 1 d . U . . .
C14 C 0.6600(3) 0.3671(6) 0.5616(3) 0.0421(6) Uani 1 1 d . U . . .
C20 C 0.8245(4) 0.4934(6) 0.6123(3) 0.0472(6) Uani 1 1 d . U . . .
C11 C 0.4023(4) 0.1019(6) 0.5536(3) 0.0439(6) Uani 1 1 d . U . . .
C15 C 0.7781(4) 0.5110(6) 0.5256(3) 0.0462(6) Uani 1 1 d . U . . .
C9 C 0.2391(3) 0.0003(6) 0.4870(3) 0.0459(6) Uani 1 1 d . U . . .
C12 C 0.5524(3) 0.2008(6) 0.6249(3) 0.0440(6) Uani 1 1 d . U . . .
H12 H 0.601026 0.213928 0.675760 0.053 Uiso 1 1 calc R U . . .
C7 C 0.3228(3) 0.1623(6) 0.4066(3) 0.0453(6) Uani 1 1 d . U . . .
H7 H 0.323213 0.214016 0.356126 0.054 Uiso 1 1 calc R U . . .
C19 C 0.9183(4) 0.5596(6) 0.6476(3) 0.0495(7) Uani 1 1 d . U . . .
H19 H 0.948883 0.549383 0.705510 0.059 Uiso 1 1 calc R U . . .
C10 C 0.3167(3) 0.0145(6) 0.5567(3) 0.0449(6) Uani 1 1 d . U . . .
H10 H 0.313500 -0.034106 0.607449 0.054 Uiso 1 1 calc R U . . .
C8 C 0.2399(4) 0.0783(6) 0.4105(3) 0.0469(6) Uani 1 1 d . U . . .
H8 H 0.185116 0.072932 0.363546 0.056 Uiso 1 1 calc R U . . .
C18 C 0.9640(4) 0.6401(6) 0.5940(3) 0.0513(7) Uani 1 1 d . U . . .
H18 H 1.026846 0.683458 0.615887 0.062 Uiso 1 1 calc R U . . .
C17 C 0.9175(4) 0.6580(6) 0.5071(3) 0.0515(7) Uani 1 1 d . U . . .
H17 H 0.949807 0.713015 0.472088 0.062 Uiso 1 1 calc R U . . .
C16 C 0.8246(4) 0.5950(6) 0.4730(3) 0.0497(7) Uani 1 1 d . U . . .
H16 H 0.793317 0.608639 0.415490 0.060 Uiso 1 1 calc R U . . .
C4 C 0.4703(4) 0.2830(7) 0.3127(3) 0.0525(7) Uani 1 1 d . U . . .
H4A H 0.421739 0.362796 0.288793 0.063 Uiso 1 1 calc R U . . .
H4B H 0.435772 0.183969 0.308444 0.063 Uiso 1 1 calc R U . . .
C3 C 0.5523(4) 0.2762(7) 0.2620(3) 0.0569(7) Uani 1 1 d . U . . .
H3A H 0.593715 0.184938 0.279269 0.068 Uiso 1 1 calc R U . . .
H3B H 0.521019 0.267422 0.201432 0.068 Uiso 1 1 calc R U . . .
C1 C 0.5625(5) 0.5509(8) 0.2376(4) 0.0727(11) Uani 1 1 d . U . . .
H1A H 0.544113 0.537440 0.176707 0.109 Uiso 1 1 calc R U . . .
H1B H 0.605773 0.639484 0.251929 0.109 Uiso 1 1 calc R U . . .
H1C H 0.503410 0.566988 0.257854 0.109 Uiso 1 1 calc R U . . .
C2 C 0.7065(5) 0.3944(8) 0.2513(4) 0.0713(11) Uani 1 1 d . U . . .
H2A H 0.746664 0.316073 0.286079 0.107 Uiso 1 1 calc R U . . .
H2B H 0.742418 0.491129 0.258201 0.107 Uiso 1 1 calc R U . . .
H2C H 0.691863 0.363225 0.192410 0.107 Uiso 1 1 calc R U . . .
H2 H 0.567(3) 0.377(6) 0.410(4) 0.066(18) Uiso 1 1 d D . . . .

loop_
_atom_site_aniso_label
_atom_site_aniso_U_11
_atom_site_aniso_U_22
_atom_site_aniso_U_33
_atom_site_aniso_U_23
_atom_site_aniso_U_13
_atom_site_aniso_U_12
S1 0.0471(7) 0.0628(9) 0.0354(6) 0.0018(5) -0.0019(5) -0.0103(6)
Cl1 0.0484(8) 0.0803(11) 0.0887(11) 0.0030(8) 0.0215(7) -0.0235(7)
N4 0.0420(10) 0.0458(11) 0.0416(10) -0.0037(9) 0.0071(9) -0.0078(9)
N2 0.0466(11) 0.0523(11) 0.0413(10) 0.0029(9) 0.0100(9) -0.0081(10)
N3 0.0428(10) 0.0508(11) 0.0403(10) 0.0026(9) 0.0094(9) -0.0050(9)
N1 0.0612(13) 0.0632(13) 0.0557(12) 0.0030(11) 0.0151(11) -0.0061(11)
C5 0.0417(9) 0.0483(10) 0.0393(9) 0.0013(8) 0.0106(8) -0.0054(8)
C13 0.0413(9) 0.0472(10) 0.0386(9) 0.0003(8) 0.0091(8) -0.0051(8)
C6 0.0404(9) 0.0485(10) 0.0408(10) 0.0014(8) 0.0110(8) -0.0042(8)
C14 0.0408(10) 0.0456(11) 0.0390(10) -0.0022(9) 0.0080(9) -0.0059(9)
C20 0.0440(12) 0.0467(12) 0.0479(12) -0.0064(10) 0.0059(10) -0.0079(10)
C11 0.0412(10) 0.0494(10) 0.0415(10) 0.0020(9) 0.0112(8) -0.0036(9)
C15 0.0435(10) 0.0467(11) 0.0461(11) -0.0051(9) 0.0066(9) -0.0086(9)
C9 0.0409(11) 0.0511(12) 0.0462(11) 0.0012(10) 0.0117(10) -0.0039(10)
C12 0.0427(10) 0.0496(11) 0.0390(10) 0.0016(9) 0.0085(9) -0.0050(9)
C7 0.0412(11) 0.0508(12) 0.0438(11) 0.0018(10) 0.0102(9) -0.0048(10)
C19 0.0456(12) 0.0485(13) 0.0509(12) -0.0073(11) 0.0051(10) -0.0083(11)
C10 0.0410(11) 0.0504(12) 0.0442(11) 0.0021(10) 0.0122(9) -0.0033(10)
C8 0.0417(11) 0.0521(12) 0.0463(11) 0.0012(10) 0.0098(10) -0.0047(10)
C18 0.0468(12) 0.0502(13) 0.0534(13) -0.0069(11) 0.0058(11) -0.0097(11)
C17 0.0476(12) 0.0510(13) 0.0529(12) -0.0054(11) 0.0067(10) -0.0111(11)
C16 0.0465(12) 0.0497(12) 0.0501(12) -0.0047(10) 0.0067(10) -0.0107(10)
C4 0.0528(12) 0.0576(12) 0.0461(11) 0.0036(10) 0.0106(10) -0.0086(10)
C3 0.0582(12) 0.0608(13) 0.0514(12) 0.0030(11) 0.0126(11) -0.0073(11)
C1 0.0742(17) 0.0700(17) 0.0716(16) 0.0038(14) 0.0137(14) -0.0033(14)
C2 0.0707(16) 0.0734(17) 0.0704(16) 0.0005(14) 0.0182(14) -0.0043(14)

loop_
_atom_type_symbol
_atom_type_description
_atom_type_scat_dispersion_real
_atom_type_scat_dispersion_imag
_atom_type_scat_source
C C 0.0033 0.0016 'International Tables Vol C Tables 4.2.6.8 and 6.1.1.4'
H H 0.0000 0.0000 'International Tables Vol C Tables 4.2.6.8 and 6.1.1.4'
Cl Cl 0.1484 0.1585 'International Tables Vol C Tables 4.2.6.8 and 6.1.1.4'
N N 0.0061 0.0033 'International Tables Vol C Tables 4.2.6.8 and 6.1.1.4'
S S 0.1246 0.1234 'International Tables Vol C Tables 4.2.6.8 and 6.1.1.4'

loop_
_geom_angle_atom_site_label_1
_geom_angle_atom_site_label_2
_geom_angle_atom_site_label_3
_geom_angle
_geom_angle_site_symmetry_1
_geom_angle_site_symmetry_3
_geom_angle_publ_flag
C20 S1 C14 89.5(2) . . ?
C14 N4 C15 112.2(4) . . ?
C5 N2 C4 130.0(4) . . ?
C5 N2 H2 115(4) . . ?
C4 N2 H2 115(4) . . ?
C12 N3 C11 115.7(4) . . ?
C3 N1 C1 112.9(5) . . ?
C3 N1 C2 112.4(5) . . ?
C1 N1 C2 109.7(5) . . ?
N2 C5 C13 119.7(4) . . ?
N2 C5 C6 124.1(4) . . ?
C13 C5 C6 116.2(4) . . ?
C5 C13 C12 118.8(4) . . ?
C5 C13 C14 123.0(4) . . ?
C12 C13 C14 118.2(4) . . ?
C7 C6 C11 117.3(4) . . ?
C7 C6 C5 124.4(4) . . ?
C11 C6 C5 118.2(4) . . ?
N4 C14 C13 124.3(4) . . ?
N4 C14 S1 113.9(3) . . ?
C13 C14 S1 121.8(3) . . ?
C15 C20 C19 120.9(5) . . ?
C15 C20 S1 109.6(4) . . ?
C19 C20 S1 129.4(4) . . ?
N3 C11 C10 116.6(4) . . ?
N3 C11 C6 124.1(4) . . ?
C10 C11 C6 119.3(4) . . ?
C16 C15 N4 125.1(4) . . ?
C16 C15 C20 120.1(4) . . ?
N4 C15 C20 114.8(4) . . ?
C10 C9 C8 120.7(5) . . ?
C10 C9 Cl1 120.3(4) . . ?
C8 C9 Cl1 118.9(4) . . ?
N3 C12 C13 126.6(4) . . ?
N3 C12 H12 116.7 . . ?
C13 C12 H12 116.7 . . ?
C8 C7 C6 122.8(5) . . ?
C8 C7 H7 118.6 . . ?
C6 C7 H7 118.6 . . ?
C18 C19 C20 117.9(5) . . ?
C18 C19 H19 121.0 . . ?
C20 C19 H19 121.0 . . ?
C9 C10 C11 121.0(5) . . ?
C9 C10 H10 119.5 . . ?
C11 C10 H10 119.5 . . ?
C7 C8 C9 118.6(5) . . ?
C7 C8 H8 120.7 . . ?
C9 C8 H8 120.7 . . ?
C19 C18 C17 121.2(5) . . ?
C19 C18 H18 119.4 . . ?
C17 C18 H18 119.4 . . ?
C16 C17 C18 120.6(5) . . ?
C16 C17 H17 119.7 . . ?
C18 C17 H17 119.7 . . ?
C17 C16 C15 119.2(5) . . ?
C17 C16 H16 120.4 . . ?
C15 C16 H16 120.4 . . ?
N2 C4 C3 109.4(4) . . ?
N2 C4 H4A 109.8 . . ?
C3 C4 H4A 109.8 . . ?
N2 C4 H4B 109.8 . . ?
C3 C4 H4B 109.8 . . ?
H4A C4 H4B 108.3 . . ?
N1 C3 C4 110.8(5) . . ?
N1 C3 H3A 109.5 . . ?
C4 C3 H3A 109.5 . . ?
N1 C3 H3B 109.5 . . ?
C4 C3 H3B 109.5 . . ?
H3A C3 H3B 108.1 . . ?
N1 C1 H1A 109.5 . . ?
N1 C1 H1B 109.5 . . ?
H1A C1 H1B 109.5 . . ?
N1 C1 H1C 109.5 . . ?
H1A C1 H1C 109.5 . . ?
H1B C1 H1C 109.5 . . ?
N1 C2 H2A 109.5 . . ?
N1 C2 H2B 109.5 . . ?
H2A C2 H2B 109.5 . . ?
N1 C2 H2C 109.5 . . ?
H2A C2 H2C 109.5 . . ?
H2B C2 H2C 109.5 . . ?

loop_
_geom_bond_atom_site_label_1
_geom_bond_atom_site_label_2
_geom_bond_distance
_geom_bond_site_symmetry_2
_geom_bond_publ_flag
S1 C20 1.733(5) . ?
S1 C14 1.770(5) . ?
Cl1 C9 1.731(5) . ?
N4 C14 1.301(6) . ?
N4 C15 1.389(6) . ?
N2 C5 1.343(6) . ?
N2 C4 1.457(6) . ?
N2 H2 0.846(10) . ?
N3 C12 1.313(6) . ?
N3 C11 1.370(6) . ?
N1 C3 1.441(7) . ?
N1 C1 1.442(8) . ?
N1 C2 1.448(8) . ?
C5 C13 1.408(6) . ?
C5 C6 1.453(6) . ?
C13 C12 1.410(6) . ?
C13 C14 1.455(6) . ?
C6 C7 1.405(6) . ?
C6 C11 1.418(7) . ?
C20 C15 1.396(7) . ?
C20 C19 1.399(7) . ?
C11 C10 1.410(7) . ?
C15 C16 1.386(7) . ?
C9 C10 1.354(7) . ?
C9 C8 1.407(7) . ?
C12 H12 0.9300 . ?
C7 C8 1.366(7) . ?
C7 H7 0.9300 . ?
C19 C18 1.376(7) . ?
C19 H19 0.9300 . ?
C10 H10 0.9300 . ?
C8 H8 0.9300 . ?
C18 C17 1.399(7) . ?
C18 H18 0.9300 . ?
C17 C16 1.376(7) . ?
C17 H17 0.9300 . ?
C16 H16 0.9300 . ?
C4 C3 1.551(7) . ?
C4 H4A 0.9700 . ?
C4 H4B 0.9700 . ?
C3 H3A 0.9700 . ?
C3 H3B 0.9700 . ?
C1 H1A 0.9600 . ?
C1 H1B 0.9600 . ?
C1 H1C 0.9600 . ?
C2 H2A 0.9600 . ?
C2 H2B 0.9600 . ?
C2 H2C 0.9600 . ?
